data_2222339
loop_
_publ_author_name
'Choi, Hong Dae'
'Seo, Pil Ja'
'Son, Byeng Wha'
'Lee, Uk'

_publ_section_title
;
 2-Phenyl-3-(phenylsulfinyl)naphtho[1,2-<i>b</i>]furan
;
_journal_coeditor_code HG2520
_journal_issue 7
_journal_name_full 'Acta Crystallographica Section E'
_journal_page_first o1641
_journal_paper_doi 10.1107/S1600536809023101
_journal_volume 65
_journal_year 2009
_chemical_formula_iupac 'C24 H16 O2 S'
_chemical_formula_moiety 'C24 H16 O2 S'
_chemical_formula_sum 'C24 H16 O2 S'
_chemical_formula_weight 368.44
_chemical_name_systematic
;
2-Phenyl-3-(phenylsulfinyl)naphtho[1,2-<i>b</i>]furan
;
_space_group_IT_number 14
_symmetry_cell_setting monoclinic
_symmetry_space_group_name_Hall '-P 2yn'
_symmetry_space_group_name_H-M 'P 1 21/n 1'
_atom_sites_solution_hydrogens difmap
_atom_sites_solution_primary direct
_atom_sites_solution_secondary difmap
_cell_angle_alpha 90.00
_cell_angle_beta 99.743(2)
_cell_angle_gamma 90.00
_cell_formula_units_Z 4
_cell_length_a 10.1230(10)
_cell_length_b 14.109(2)
_cell_length_c 12.410(2)
_cell_measurement_reflns_used 2794
_cell_measurement_temperature 173(2)
_cell_measurement_theta_max 28.04
_cell_measurement_theta_min 2.41
_cell_volume 1746.9(4)
_computing_cell_refinement 'SAINT (Bruker, 2001)'
_computing_data_collection 'SMART (Bruker, 2001)'
_computing_data_reduction 'SAINT (Bruker, 2001)'
_computing_molecular_graphics 'ORTEP-3 (Farrugia, 1997)'
_computing_publication_material 'SHELXL97 (Sheldrick, 2008)'
_computing_structure_refinement 'SHELXL97 (Sheldrick, 2008)'
_computing_structure_solution 'SHELXS97 (Sheldrick, 2008)'
_diffrn_ambient_temperature 173(2)
_diffrn_detector_area_resol_mean 10.0
_diffrn_measured_fraction_theta_full 0.999
_diffrn_measured_fraction_theta_max 0.999
_diffrn_measurement_device_type 'Bruker SMART CCD'
_diffrn_measurement_method '\f and \w'
_diffrn_radiation_monochromator graphite
_diffrn_radiation_source 'fine-focus sealed tube'
_diffrn_radiation_type MoK\a
_diffrn_radiation_wavelength 0.71073
_diffrn_reflns_av_R_equivalents 0.0792
_diffrn_reflns_av_sigmaI/netI 0.0753
_diffrn_reflns_limit_h_max 12
_diffrn_reflns_limit_h_min -12
_diffrn_reflns_limit_k_max 17
_diffrn_reflns_limit_k_min -18
_diffrn_reflns_limit_l_max 10
_diffrn_reflns_limit_l_min -15
_diffrn_reflns_number 10523
_diffrn_reflns_theta_full 27.00
_diffrn_reflns_theta_max 27.00
_diffrn_reflns_theta_min 2.20
_exptl_absorpt_coefficient_mu 0.202
_exptl_absorpt_correction_type none
_exptl_crystal_colour colorless
_exptl_crystal_density_diffrn 1.401
_exptl_crystal_density_method 'not measured'
_exptl_crystal_description block
_exptl_crystal_F_000 768
_exptl_crystal_size_max 0.20
_exptl_crystal_size_mid 0.20
_exptl_crystal_size_min 0.15
_refine_diff_density_max 0.406
_refine_diff_density_min -0.406
_refine_ls_extinction_method none
_refine_ls_goodness_of_fit_ref 1.047
_refine_ls_hydrogen_treatment constr
_refine_ls_matrix_type full
_refine_ls_number_parameters 244
_refine_ls_number_reflns 3804
_refine_ls_number_restraints 0
_refine_ls_restrained_S_all 1.047
_refine_ls_R_factor_all 0.0889
_refine_ls_R_factor_gt 0.0526
_refine_ls_shift/su_max_lt 0.001
_refine_ls_shift/su_mean 0.000
_refine_ls_structure_factor_coef Fsqd
_refine_ls_weighting_details 'calc w=1/[\s^2^(Fo^2^)+(0.0554P)^2^+0.5717P] where P=(Fo^2^+2Fc^2^)/3'
_refine_ls_weighting_scheme calc
_refine_ls_wR_factor_gt 0.1178
_refine_ls_wR_factor_ref 0.1365
_reflns_number_gt 2555
_reflns_number_total 3804
_reflns_threshold_expression I>2\s(I)
_cod_data_source_file hg2520.cif
_cod_data_source_block I
_cod_original_sg_symbol_H-M 'P 21/n'
_cod_database_code 2222339
_cod_database_fobs_code 2222339

loop_
_symmetry_equiv_pos_as_xyz
'x, y, z'
'-x+1/2, y+1/2, -z+1/2'
'-x, -y, -z'
'x-1/2, -y-1/2, z-1/2'

loop_
_atom_site_type_symbol
_atom_site_label
_atom_site_fract_x
_atom_site_fract_y
_atom_site_fract_z
_atom_site_U_iso_or_equiv
_atom_site_adp_type
_atom_site_calc_flag
_atom_site_refinement_flags
_atom_site_occupancy
_atom_site_disorder_assembly
_atom_site_disorder_group
S S 0.28091(6) 0.00804(5) 0.16729(5) 0.02695(19) Uani d . 1 . .
O O1 0.40566(16) 0.15573(12) 0.43697(13) 0.0242(4) Uani d . 1 . .
O O2 0.20908(19) 0.07138(13) 0.08044(15) 0.0371(5) Uani d . 1 . .
C C1 0.3042(2) 0.07384(17) 0.2906(2) 0.0237(5) Uani d . 1 . .
C C2 0.2072(2) 0.13705(17) 0.3244(2) 0.0245(5) Uani d . 1 . .
C C3 0.0698(2) 0.15748(18) 0.2865(2) 0.0287(6) Uani d . 1 . .
H H3 0.0206 0.1244 0.2261 0.034 Uiso calc R 1 . .
C C4 0.0109(2) 0.22564(19) 0.3393(2) 0.0296(6) Uani d . 1 . .
H H4 -0.0810 0.2396 0.3146 0.035 Uiso calc R 1 . .
C C5 0.0812(2) 0.27738(18) 0.4303(2) 0.0257(6) Uani d . 1 . .
C C6 0.0202(3) 0.34960(19) 0.4835(2) 0.0306(6) Uani d . 1 . .
H H6 -0.0720 0.3636 0.4600 0.037 Uiso calc R 1 . .
C C7 0.0913(3) 0.39968(19) 0.5680(2) 0.0331(6) Uani d . 1 . .
H H7 0.0481 0.4480 0.6025 0.040 Uiso calc R 1 . .
C C8 0.2281(3) 0.38060(19) 0.6046(2) 0.0322(6) Uani d . 1 . .
H H8 0.2768 0.4163 0.6631 0.039 Uiso calc R 1 . .
C C9 0.2907(3) 0.31082(18) 0.5560(2) 0.0287(6) Uani d . 1 . .
H H9 0.3829 0.2980 0.5812 0.034 Uiso calc R 1 . .
C C19 0.1603(2) -0.07478(17) 0.2024(2) 0.0247(5) Uani d . 1 . .
C C10 0.2198(2) 0.25777(17) 0.4690(2) 0.0234(5) Uani d . 1 . .
C C11 0.2748(2) 0.18564(17) 0.4126(2) 0.0236(5) Uani d . 1 . .
C C12 0.4218(2) 0.08750(17) 0.3604(2) 0.0238(5) Uani d . 1 . .
C C13 0.5573(2) 0.04856(18) 0.3710(2) 0.0245(6) Uani d . 1 . .
C C14 0.5820(3) -0.03834(18) 0.3242(2) 0.0291(6) Uani d . 1 . .
H H14 0.5092 -0.0741 0.2861 0.035 Uiso calc R 1 . .
C C15 0.7112(3) -0.07276(19) 0.3326(2) 0.0335(6) Uani d . 1 . .
H H15 0.7268 -0.1318 0.3001 0.040 Uiso calc R 1 . .
C C16 0.8175(3) -0.0217(2) 0.3881(2) 0.0359(7) Uani d . 1 . .
H H16 0.9064 -0.0449 0.3927 0.043 Uiso calc R 1 . .
C C17 0.7944(3) 0.0634(2) 0.4371(2) 0.0372(7) Uani d . 1 . .
H H17 0.8673 0.0976 0.4773 0.045 Uiso calc R 1 . .
C C18 0.6658(3) 0.0989(2) 0.4279(2) 0.0311(6) Uani d . 1 . .
H H18 0.6512 0.1580 0.4605 0.037 Uiso calc R 1 . .
C C20 0.0331(3) -0.07786(19) 0.1411(2) 0.0308(6) Uani d . 1 . .
H H20 0.0073 -0.0336 0.0837 0.037 Uiso calc R 1 . .
C C21 -0.0565(3) -0.1460(2) 0.1641(2) 0.0349(7) Uani d . 1 . .
H H21 -0.1441 -0.1486 0.1222 0.042 Uiso calc R 1 . .
C C22 -0.0190(3) -0.21003(19) 0.2474(2) 0.0351(7) Uani d . 1 . .
H H22 -0.0813 -0.2560 0.2636 0.042 Uiso calc R 1 . .
C C23 0.1093(3) -0.20754(19) 0.3078(2) 0.0318(6) Uani d . 1 . .
H H23 0.1350 -0.2521 0.3649 0.038 Uiso calc R 1 . .
C C24 0.1998(3) -0.14042(18) 0.2852(2) 0.0290(6) Uani d . 1 . .
H H24 0.2882 -0.1390 0.3257 0.035 Uiso calc R 1 . .

loop_
_atom_site_aniso_label
_atom_site_aniso_U_11
_atom_site_aniso_U_22
_atom_site_aniso_U_33
_atom_site_aniso_U_12
_atom_site_aniso_U_13
_atom_site_aniso_U_23
S 0.0311(3) 0.0275(4) 0.0222(3) -0.0035(3) 0.0044(3) -0.0006(3)
O1 0.0217(8) 0.0279(10) 0.0219(9) 0.0022(7) 0.0003(7) -0.0001(7)
O2 0.0493(12) 0.0350(11) 0.0250(10) -0.0060(9) 0.0006(9) 0.0065(8)
C1 0.0273(13) 0.0217(13) 0.0215(13) -0.0017(10) 0.0021(10) 0.0016(10)
C2 0.0269(13) 0.0220(13) 0.0238(13) -0.0018(10) 0.0025(11) 0.0047(11)
C3 0.0259(13) 0.0286(14) 0.0291(14) -0.0024(11) -0.0027(11) 0.0000(12)
C4 0.0203(12) 0.0316(15) 0.0350(15) 0.0024(11) -0.0007(11) 0.0048(12)
C5 0.0274(13) 0.0259(14) 0.0242(13) 0.0018(11) 0.0056(11) 0.0062(11)
C6 0.0280(13) 0.0300(15) 0.0350(16) 0.0059(11) 0.0087(12) 0.0084(12)
C7 0.0413(15) 0.0288(15) 0.0320(15) 0.0071(12) 0.0144(13) 0.0011(12)
C8 0.0397(15) 0.0289(15) 0.0278(14) 0.0013(12) 0.0056(12) -0.0007(12)
C9 0.0290(13) 0.0302(15) 0.0264(14) 0.0015(11) 0.0038(11) 0.0019(11)
C19 0.0303(13) 0.0212(13) 0.0233(13) -0.0026(11) 0.0061(11) -0.0048(10)
C10 0.0253(13) 0.0239(13) 0.0216(13) -0.0006(10) 0.0053(10) 0.0046(10)
C11 0.0221(12) 0.0231(13) 0.0246(13) 0.0001(10) 0.0011(10) 0.0048(10)
C12 0.0299(13) 0.0209(13) 0.0210(13) -0.0023(11) 0.0056(10) 0.0008(10)
C13 0.0254(12) 0.0293(14) 0.0188(12) 0.0019(10) 0.0032(10) 0.0054(11)
C14 0.0288(13) 0.0268(14) 0.0313(15) -0.0017(11) 0.0041(12) 0.0022(12)
C15 0.0359(15) 0.0286(15) 0.0365(16) 0.0080(12) 0.0077(13) 0.0038(13)
C16 0.0273(14) 0.0436(17) 0.0366(16) 0.0120(13) 0.0048(12) 0.0081(14)
C17 0.0300(14) 0.0487(19) 0.0302(15) 0.0029(13) -0.0024(12) -0.0006(13)
C18 0.0313(14) 0.0335(16) 0.0266(14) 0.0035(12) -0.0006(11) -0.0020(12)
C20 0.0333(14) 0.0303(15) 0.0277(14) 0.0002(12) 0.0017(12) -0.0001(12)
C21 0.0285(14) 0.0397(17) 0.0363(16) -0.0065(12) 0.0048(12) -0.0060(13)
C22 0.0410(16) 0.0260(15) 0.0417(17) -0.0080(12) 0.0167(14) -0.0075(13)
C23 0.0446(16) 0.0229(14) 0.0294(15) 0.0025(12) 0.0103(13) 0.0031(11)
C24 0.0317(14) 0.0298(14) 0.0243(13) -0.0015(11) 0.0011(11) -0.0007(11)

loop_
_atom_type_symbol
_atom_type_description
_atom_type_scat_dispersion_real
_atom_type_scat_dispersion_imag
_atom_type_scat_source
C C 0.0033 0.0016 'International Tables Vol C Tables 4.2.6.8 and 6.1.1.4'
H H 0.0000 0.0000 'International Tables Vol C Tables 4.2.6.8 and 6.1.1.4'
O O 0.0106 0.0060 'International Tables Vol C Tables 4.2.6.8 and 6.1.1.4'
S S 0.1246 0.1234 'International Tables Vol C Tables 4.2.6.8 and 6.1.1.4'

loop_
_geom_angle_atom_site_label_1
_geom_angle_atom_site_label_2
_geom_angle_atom_site_label_3
_geom_angle_site_symmetry_1
_geom_angle_site_symmetry_3
_geom_angle
_geom_angle_publ_flag
O2 S C1 . . 106.72(11) ?
O2 S C19 . . 107.27(11) ?
C1 S C19 . . 97.33(11) ?
C11 O1 C12 . . 106.53(18) ?
C12 C1 C2 . . 107.0(2) ?
C12 C1 S . . 126.7(2) ?
C2 C1 S . . 125.37(18) ?
C11 C2 C3 . . 119.4(2) ?
C11 C2 C1 . . 105.6(2) ?
C3 C2 C1 . . 135.0(2) ?
C4 C3 C2 . . 118.0(2) ?
C4 C3 H3 . . 121.0 ?
C2 C3 H3 . . 121.0 ?
C3 C4 C5 . . 122.9(2) ?
C3 C4 H4 . . 118.6 ?
C5 C4 H4 . . 118.6 ?
C6 C5 C4 . . 122.7(2) ?
C6 C5 C10 . . 117.6(2) ?
C4 C5 C10 . . 119.7(2) ?
C7 C6 C5 . . 121.1(2) ?
C7 C6 H6 . . 119.4 ?
C5 C6 H6 . . 119.4 ?
C6 C7 C8 . . 120.7(3) ?
C6 C7 H7 . . 119.6 ?
C8 C7 H7 . . 119.6 ?
C9 C8 C7 . . 120.0(3) ?
C9 C8 H8 . . 120.0 ?
C7 C8 H8 . . 120.0 ?
C8 C9 C10 . . 120.5(2) ?
C8 C9 H9 . . 119.8 ?
C10 C9 H9 . . 119.8 ?
C20 C19 C24 . . 120.7(2) ?
C20 C19 S . . 119.7(2) ?
C24 C19 S . . 119.35(19) ?
C11 C10 C9 . . 125.1(2) ?
C11 C10 C5 . . 115.0(2) ?
C9 C10 C5 . . 120.0(2) ?
C2 C11 O1 . . 110.7(2) ?
C2 C11 C10 . . 125.0(2) ?
O1 C11 C10 . . 124.2(2) ?
C1 C12 O1 . . 110.1(2) ?
C1 C12 C13 . . 135.2(2) ?
O1 C12 C13 . . 114.7(2) ?
C18 C13 C14 . . 118.4(2) ?
C18 C13 C12 . . 120.0(2) ?
C14 C13 C12 . . 121.5(2) ?
C15 C14 C13 . . 120.7(2) ?
C15 C14 H14 . . 119.7 ?
C13 C14 H14 . . 119.7 ?
C16 C15 C14 . . 120.2(3) ?
C16 C15 H15 . . 119.9 ?
C14 C15 H15 . . 119.9 ?
C15 C16 C17 . . 119.8(2) ?
C15 C16 H16 . . 120.1 ?
C17 C16 H16 . . 120.1 ?
C18 C17 C16 . . 120.3(3) ?
C18 C17 H17 . . 119.8 ?
C16 C17 H17 . . 119.8 ?
C17 C18 C13 . . 120.5(3) ?
C17 C18 H18 . . 119.7 ?
C13 C18 H18 . . 119.7 ?
C19 C20 C21 . . 119.4(3) ?
C19 C20 H20 . . 120.3 ?
C21 C20 H20 . . 120.3 ?
C22 C21 C20 . . 120.2(3) ?
C22 C21 H21 . . 119.9 ?
C20 C21 H21 . . 119.9 ?
C21 C22 C23 . . 120.2(3) ?
C21 C22 H22 . . 119.9 ?
C23 C22 H22 . . 119.9 ?
C24 C23 C22 . . 120.1(3) ?
C24 C23 H23 . . 120.0 ?
C22 C23 H23 . . 120.0 ?
C23 C24 C19 . . 119.3(2) ?
C23 C24 H24 . . 120.3 ?
C19 C24 H24 . . 120.3 ?

loop_
_geom_bond_atom_site_label_1
_geom_bond_atom_site_label_2
_geom_bond_site_symmetry_2
_geom_bond_distance
_geom_bond_publ_flag
S O2 . 1.4912(19) ?
S C1 . 1.771(3) ?
S C19 . 1.796(3) ?
O1 C11 . 1.375(3) ?
O1 C12 . 1.381(3) ?
C1 C12 . 1.363(3) ?
C1 C2 . 1.440(3) ?
C2 C11 . 1.372(3) ?
C2 C3 . 1.420(3) ?
C3 C4 . 1.356(4) ?
C3 H3 . 0.9500 ?
C4 C5 . 1.429(4) ?
C4 H4 . 0.9500 ?
C5 C6 . 1.412(4) ?
C5 C10 . 1.431(3) ?
C6 C7 . 1.365(4) ?
C6 H6 . 0.9500 ?
C7 C8 . 1.408(4) ?
C7 H7 . 0.9500 ?
C8 C9 . 1.365(4) ?
C8 H8 . 0.9500 ?
C9 C10 . 1.407(3) ?
C9 H9 . 0.9500 ?
C19 C20 . 1.381(3) ?
C19 C24 . 1.390(3) ?
C10 C11 . 1.403(3) ?
C12 C13 . 1.463(3) ?
C13 C18 . 1.395(3) ?
C13 C14 . 1.397(4) ?
C14 C15 . 1.383(4) ?
C14 H14 . 0.9500 ?
C15 C16 . 1.378(4) ?
C15 H15 . 0.9500 ?
C16 C17 . 1.384(4) ?
C16 H16 . 0.9500 ?
C17 C18 . 1.381(4) ?
C17 H17 . 0.9500 ?
C18 H18 . 0.9500 ?
C20 C21 . 1.384(4) ?
C20 H20 . 0.9500 ?
C21 C22 . 1.377(4) ?
C21 H21 . 0.9500 ?
C22 C23 . 1.386(4) ?
C22 H22 . 0.9500 ?
C23 C24 . 1.379(4) ?
C23 H23 . 0.9500 ?
C24 H24 . 0.9500 ?

loop_
_geom_torsion_atom_site_label_1
_geom_torsion_atom_site_label_2
_geom_torsion_atom_site_label_3
_geom_torsion_atom_site_label_4
_geom_torsion_site_symmetry_1
_geom_torsion_site_symmetry_2
_geom_torsion_site_symmetry_3
_geom_torsion_site_symmetry_4
_geom_torsion
_geom_torsion_publ_flag
O2 S C1 C12 . . . . -127.7(2) ?
C19 S C1 C12 . . . . 121.7(2) ?
O2 S C1 C2 . . . . 39.8(2) ?
C19 S C1 C2 . . . . -70.8(2) ?
C12 C1 C2 C11 . . . . 0.7(3) ?
S C1 C2 C11 . . . . -168.88(19) ?
C12 C1 C2 C3 . . . . 179.5(3) ?
S C1 C2 C3 . . . . 10.0(4) ?
C11 C2 C3 C4 . . . . 0.6(4) ?
C1 C2 C3 C4 . . . . -178.1(3) ?
C2 C3 C4 C5 . . . . 0.2(4) ?
C3 C4 C5 C6 . . . . 178.7(2) ?
C3 C4 C5 C10 . . . . 0.0(4) ?
C4 C5 C6 C7 . . . . -177.9(2) ?
C10 C5 C6 C7 . . . . 0.8(4) ?
C5 C6 C7 C8 . . . . 0.0(4) ?
C6 C7 C8 C9 . . . . -0.5(4) ?
C7 C8 C9 C10 . . . . 0.3(4) ?
O2 S C19 C20 . . . . 7.9(2) ?
C1 S C19 C20 . . . . 118.0(2) ?
O2 S C19 C24 . . . . -177.6(2) ?
C1 S C19 C24 . . . . -67.5(2) ?
C8 C9 C10 C11 . . . . 179.1(2) ?
C8 C9 C10 C5 . . . . 0.5(4) ?
C6 C5 C10 C11 . . . . -179.7(2) ?
C4 C5 C10 C11 . . . . -1.0(3) ?
C6 C5 C10 C9 . . . . -1.0(4) ?
C4 C5 C10 C9 . . . . 177.7(2) ?
C3 C2 C11 O1 . . . . 179.8(2) ?
C1 C2 C11 O1 . . . . -1.2(3) ?
C3 C2 C11 C10 . . . . -1.8(4) ?
C1 C2 C11 C10 . . . . 177.3(2) ?
C12 O1 C11 C2 . . . . 1.2(3) ?
C12 O1 C11 C10 . . . . -177.3(2) ?
C9 C10 C11 C2 . . . . -176.7(2) ?
C5 C10 C11 C2 . . . . 1.9(4) ?
C9 C10 C11 O1 . . . . 1.6(4) ?
C5 C10 C11 O1 . . . . -179.8(2) ?
C2 C1 C12 O1 . . . . 0.0(3) ?
S C1 C12 O1 . . . . 169.41(17) ?
C2 C1 C12 C13 . . . . -178.7(3) ?
S C1 C12 C13 . . . . -9.4(4) ?
C11 O1 C12 C1 . . . . -0.7(3) ?
C11 O1 C12 C13 . . . . 178.3(2) ?
C1 C12 C13 C18 . . . . 158.3(3) ?
O1 C12 C13 C18 . . . . -20.4(3) ?
C1 C12 C13 C14 . . . . -20.9(4) ?
O1 C12 C13 C14 . . . . 160.3(2) ?
C18 C13 C14 C15 . . . . -1.0(4) ?
C12 C13 C14 C15 . . . . 178.3(2) ?
C13 C14 C15 C16 . . . . 0.3(4) ?
C14 C15 C16 C17 . . . . 1.2(4) ?
C15 C16 C17 C18 . . . . -2.0(4) ?
C16 C17 C18 C13 . . . . 1.3(4) ?
C14 C13 C18 C17 . . . . 0.2(4) ?
C12 C13 C18 C17 . . . . -179.1(2) ?
C24 C19 C20 C21 . . . . 1.3(4) ?
S C19 C20 C21 . . . . 175.7(2) ?
C19 C20 C21 C22 . . . . 0.1(4) ?
C20 C21 C22 C23 . . . . -1.0(4) ?
C21 C22 C23 C24 . . . . 0.5(4) ?
C22 C23 C24 C19 . . . . 0.9(4) ?
C20 C19 C24 C23 . . . . -1.8(4) ?
S C19 C24 C23 . . . . -176.2(2) ?
